data_2202688
loop_
_publ_author_name
'Zhang, Fan'
'Lerner, Hans-Wolfram'
'Bolte, Michael'

_publ_section_title
;
 2-[(2,6-Diisopropylphenyl)iminio]propyl bromide
;
_journal_issue 8
_journal_name_full 'Acta Crystallographica Section E'
_journal_page_first o1181
_journal_page_last o1182
_journal_paper_doi 10.1107/S1600536803015642
_journal_volume 59
_journal_year 2003
_chemical_formula_iupac 'C15 H24 N 1+, Br 1-'
_chemical_formula_moiety 'C15 H24 N 1+, Br 1-'
_chemical_formula_sum 'C15 H24 Br N'
_chemical_formula_weight 298.26
_chemical_name_systematic ?
_space_group_IT_number 14
_symmetry_cell_setting monoclinic
_symmetry_space_group_name_Hall '-P 2ybc'
_symmetry_space_group_name_H-M 'P 1 21/c 1'
_atom_sites_solution_hydrogens geom
_atom_sites_solution_primary direct
_atom_sites_solution_secondary difmap
_audit_creation_method SHELXL-97
_cell_angle_alpha 90.00
_cell_angle_beta 111.958(5)
_cell_angle_gamma 90.00
_cell_formula_units_Z 4
_cell_length_a 13.0623(9)
_cell_length_b 10.9266(5)
_cell_length_c 11.6561(8)
_cell_measurement_reflns_used 30660
_cell_measurement_temperature 100(2)
_cell_measurement_theta_max 27.5
_cell_measurement_theta_min 3.5
_cell_volume 1542.95(17)
_computing_cell_refinement X-AREA
_computing_data_collection 'X-AREA (Stoe & Cie, 2001)'
_computing_data_reduction X-AREA
_computing_molecular_graphics 'XP in SHELXTL-Plus (Sheldrick, 1991)'
_computing_publication_material SHELXL97
_computing_structure_refinement 'SHELXL97 (Sheldrick, 1997) '
_computing_structure_solution 'SHELXS97 (Sheldrick, 1990) '
_diffrn_ambient_temperature 100(2)
_diffrn_measured_fraction_theta_full 0.994
_diffrn_measured_fraction_theta_max 0.994
_diffrn_measurement_device_type 'Stoe IPDS-II two-circle'
_diffrn_measurement_method \w
_diffrn_radiation_monochromator graphite
_diffrn_radiation_source 'fine-focus sealed tube'
_diffrn_radiation_type MoK\a
_diffrn_radiation_wavelength 0.71073
_diffrn_reflns_av_R_equivalents 0.0425
_diffrn_reflns_av_sigmaI/netI 0.0228
_diffrn_reflns_limit_h_max 17
_diffrn_reflns_limit_h_min -16
_diffrn_reflns_limit_k_max 14
_diffrn_reflns_limit_k_min -14
_diffrn_reflns_limit_l_max 15
_diffrn_reflns_limit_l_min -15
_diffrn_reflns_number 34535
_diffrn_reflns_theta_full 27.74
_diffrn_reflns_theta_max 27.74
_diffrn_reflns_theta_min 3.73
_diffrn_standards_decay_% 0
_diffrn_standards_interval_time 0
_diffrn_standards_number 0
_exptl_absorpt_coefficient_mu 2.646
_exptl_absorpt_correction_T_max 0.489
_exptl_absorpt_correction_T_min 0.389
_exptl_absorpt_correction_type multi-scan
_exptl_absorpt_process_details '(MULABS; Spek, 1990; Blessing, 1995)'
_exptl_crystal_colour colourless
_exptl_crystal_density_diffrn 1.284
_exptl_crystal_density_method 'not measured'
_exptl_crystal_description block
_exptl_crystal_F_000 624
_exptl_crystal_size_max 0.39
_exptl_crystal_size_mid 0.33
_exptl_crystal_size_min 0.27
_refine_diff_density_max 0.346
_refine_diff_density_min -0.385
_refine_ls_extinction_method none
_refine_ls_goodness_of_fit_ref 1.005
_refine_ls_hydrogen_treatment mixed
_refine_ls_matrix_type full
_refine_ls_number_parameters 160
_refine_ls_number_reflns 3605
_refine_ls_number_restraints 0
_refine_ls_restrained_S_all 1.005
_refine_ls_R_factor_all 0.0324
_refine_ls_R_factor_gt 0.0229
_refine_ls_shift/su_max 0.001
_refine_ls_shift/su_mean 0.000
_refine_ls_structure_factor_coef Fsqd
_refine_ls_weighting_details 'calc w = 1/[\s^2^(Fo^2^)+(0.0295P)^2^] where P = (Fo^2^+2Fc^2^)/3'
_refine_ls_weighting_scheme calc
_refine_ls_wR_factor_gt 0.0474
_refine_ls_wR_factor_ref 0.0494
_reflns_number_gt 3047
_reflns_number_total 3605
_reflns_threshold_expression I>2\s(I)
_cod_data_source_file lh6085.cif
_cod_data_source_block I
_cod_depositor_comments
;
The following automatic conversions were performed:
'_symmetry_cell_setting' value 'Monoclinic' changed to 'monoclinic'
according to '/home/saulius/struct/CIF-dictionaries/cif_core.dic'
dictionary named 'cif_core.dic' version 2.4.1 from 2010-06-29.

Automatic conversion script
Id: cif_fix_enum 1527 2010-12-29 10:47:43Z saulius 

The following automatic conversions were performed:

'_symmetry_cell_setting' value 'Monoclinic' changed to 'monoclinic'
according to /home/saulius/struct/CIF-dictionaries/cif_core.dic
dictionary named 'cif_core.dic' version 2.4.1 from 2010-06-29.

Automatic conversion script
Id: cif_fix_values 1715 2011-07-08 13:25:40Z adriana 
;
_cod_original_sg_symbol_H-M 'P 21/c'
_cod_database_code 2202688
_cod_database_fobs_code 2202688

loop_
_symmetry_equiv_pos_as_xyz
'x, y, z'
'-x, y+1/2, -z+1/2'
'-x, -y, -z'
'x, -y-1/2, z-1/2'

loop_
_atom_site_label
_atom_site_fract_x
_atom_site_fract_y
_atom_site_fract_z
_atom_site_U_iso_or_equiv
_atom_site_adp_type
_atom_site_calc_flag
_atom_site_refinement_flags
_atom_site_occupancy
_atom_site_disorder_assembly
_atom_site_disorder_group
_atom_site_type_symbol
Br1 0.053880(12) 0.270488(15) 0.001622(14) 0.02817(5) Uani d . 1 . . Br
N1 0.16239(9) 0.42149(11) 0.25303(11) 0.0181(2) Uani d . 1 . . N
H1 0.1313(17) 0.3836(19) 0.185(2) 0.038(5) Uiso d . 1 . . H
C1 0.28131(10) 0.43471(12) 0.29343(12) 0.0170(2) Uani d . 1 . . C
C2 0.32236(11) 0.54161(12) 0.25906(12) 0.0179(2) Uani d . 1 . . C
C3 0.43633(11) 0.54953(13) 0.29192(13) 0.0206(3) Uani d . 1 . . C
H3 0.4670 0.6209 0.2709 0.025 Uiso calc R 1 . . H
C4 0.50587(11) 0.45537(13) 0.35468(13) 0.0213(3) Uani d . 1 . . C
H4 0.5832 0.4623 0.3754 0.026 Uiso calc R 1 . . H
C5 0.46245(11) 0.35111(13) 0.38715(13) 0.0214(3) Uani d . 1 . . C
H5 0.5108 0.2872 0.4304 0.026 Uiso calc R 1 . . H
C6 0.34905(11) 0.33812(12) 0.35759(12) 0.0180(3) Uani d . 1 . . C
C7 0.24779(11) 0.64320(12) 0.18336(13) 0.0208(3) Uani d . 1 . . C
H7 0.1713 0.6272 0.1797 0.025 Uiso calc R 1 . . H
C71 0.28334(14) 0.76937(14) 0.24133(14) 0.0292(3) Uani d . 1 . . C
H71A 0.2332 0.8318 0.1898 0.044 Uiso calc R 1 . . H
H71B 0.3587 0.7865 0.2470 0.044 Uiso calc R 1 . . H
H71C 0.2809 0.7707 0.3243 0.044 Uiso calc R 1 . . H
C72 0.24535(14) 0.64013(15) 0.05087(14) 0.0295(3) Uani d . 1 . . C
H72A 0.2224 0.5587 0.0153 0.044 Uiso calc R 1 . . H
H72B 0.3192 0.6583 0.0519 0.044 Uiso calc R 1 . . H
H72C 0.1929 0.7014 0.0007 0.044 Uiso calc R 1 . . H
C8 0.30332(11) 0.22260(13) 0.39453(13) 0.0207(3) Uani d . 1 . . C
H8 0.2240 0.2380 0.3802 0.025 Uiso calc R 1 . . H
C81 0.36339(15) 0.19435(16) 0.53168(15) 0.0350(4) Uani d . 1 . . C
H81A 0.3590 0.2654 0.5809 0.052 Uiso calc R 1 . . H
H81B 0.4410 0.1759 0.5479 0.052 Uiso calc R 1 . . H
H81C 0.3288 0.1236 0.5543 0.052 Uiso calc R 1 . . H
C82 0.30776(16) 0.11469(15) 0.31346(17) 0.0335(4) Uani d . 1 . . C
H82A 0.2783 0.0415 0.3389 0.050 Uiso calc R 1 . . H
H82B 0.3844 0.0999 0.3227 0.050 Uiso calc R 1 . . H
H82C 0.2634 0.1333 0.2268 0.050 Uiso calc R 1 . . H
C9 0.10113(11) 0.46668(12) 0.30735(13) 0.0191(3) Uani d . 1 . . C
C10 -0.02092(12) 0.45358(14) 0.24768(15) 0.0260(3) Uani d . 1 . . C
H10A -0.0537 0.5328 0.2142 0.039 Uiso calc R 1 . . H
H10B -0.0504 0.4257 0.3091 0.039 Uiso calc R 1 . . H
H10C -0.0390 0.3936 0.1805 0.039 Uiso calc R 1 . . H
C11 0.14816(12) 0.53186(14) 0.42724(14) 0.0266(3) Uani d . 1 . . C
H11A 0.1505 0.4764 0.4943 0.040 Uiso calc R 1 . . H
H11B 0.1020 0.6028 0.4263 0.040 Uiso calc R 1 . . H
H11C 0.2231 0.5594 0.4404 0.040 Uiso calc R 1 . . H

loop_
_atom_site_aniso_label
_atom_site_aniso_U_11
_atom_site_aniso_U_22
_atom_site_aniso_U_33
_atom_site_aniso_U_12
_atom_site_aniso_U_13
_atom_site_aniso_U_23
Br1 0.02264(7) 0.03656(9) 0.02460(7) -0.00297(6) 0.00801(5) -0.01070(6)
N1 0.0174(5) 0.0184(6) 0.0177(5) -0.0026(4) 0.0056(4) -0.0016(4)
C1 0.0147(6) 0.0204(7) 0.0162(6) -0.0007(5) 0.0061(5) -0.0032(5)
C2 0.0189(6) 0.0184(6) 0.0169(6) 0.0003(5) 0.0072(5) -0.0016(5)
C3 0.0204(6) 0.0216(7) 0.0214(7) -0.0029(5) 0.0096(5) -0.0015(5)
C4 0.0148(6) 0.0277(7) 0.0213(7) -0.0006(5) 0.0067(5) -0.0010(5)
C5 0.0209(7) 0.0233(7) 0.0201(7) 0.0034(5) 0.0080(5) 0.0009(5)
C6 0.0210(6) 0.0188(7) 0.0154(6) -0.0014(5) 0.0080(5) -0.0012(5)
C7 0.0195(6) 0.0192(6) 0.0236(7) 0.0007(5) 0.0081(5) 0.0015(5)
C71 0.0388(8) 0.0199(6) 0.0289(7) 0.0035(6) 0.0124(6) -0.0009(6)
C72 0.0334(8) 0.0314(8) 0.0204(7) 0.0088(6) 0.0063(6) 0.0007(6)
C8 0.0219(6) 0.0197(6) 0.0215(6) -0.0003(5) 0.0092(5) 0.0017(5)
C81 0.0443(9) 0.0342(9) 0.0240(8) -0.0141(7) 0.0099(7) 0.0044(6)
C82 0.0465(10) 0.0253(8) 0.0346(9) -0.0095(7) 0.0222(8) -0.0068(6)
C9 0.0196(6) 0.0163(6) 0.0219(7) 0.0003(5) 0.0081(5) 0.0038(5)
C10 0.0173(7) 0.0307(8) 0.0293(8) 0.0009(5) 0.0078(6) 0.0047(6)
C11 0.0241(7) 0.0290(8) 0.0289(8) -0.0025(5) 0.0124(6) -0.0092(6)

loop_
_atom_type_symbol
_atom_type_description
_atom_type_scat_dispersion_real
_atom_type_scat_dispersion_imag
_atom_type_scat_source
C C 0.0033 0.0016 'International Tables Vol C Tables 4.2.6.8 and 6.1.1.4'
H H 0.0000 0.0000 'International Tables Vol C Tables 4.2.6.8 and 6.1.1.4'
Br Br -0.2901 2.4595 'International Tables Vol C Tables 4.2.6.8 and 6.1.1.4'
N N 0.0061 0.0033 'International Tables Vol C Tables 4.2.6.8 and 6.1.1.4'

loop_
_geom_angle_atom_site_label_1
_geom_angle_atom_site_label_2
_geom_angle_atom_site_label_3
_geom_angle
_geom_angle_publ_flag
C9 N1 C1 125.98(12) y
C9 N1 H1 118.3(14) ?
C1 N1 H1 115.6(14) ?
C6 C1 C2 123.14(12) ?
C6 C1 N1 118.94(12) ?
C2 C1 N1 117.80(12) ?
C3 C2 C1 117.10(12) ?
C3 C2 C7 120.00(12) ?
C1 C2 C7 122.82(12) ?
C4 C3 C2 121.36(13) ?
C4 C3 H3 119.3 ?
C2 C3 H3 119.3 ?
C3 C4 C5 119.97(13) ?
C3 C4 H4 120.0 ?
C5 C4 H4 120.0 ?
C4 C5 C6 121.35(13) ?
C4 C5 H5 119.3 ?
C6 C5 H5 119.3 ?
C5 C6 C1 117.07(12) ?
C5 C6 C8 120.36(12) ?
C1 C6 C8 122.57(12) ?
C2 C7 C71 112.25(12) ?
C2 C7 C72 109.62(11) ?
C71 C7 C72 110.70(12) ?
C2 C7 H7 108.0 ?
C71 C7 H7 108.0 ?
C72 C7 H7 108.0 ?
C7 C71 H71A 109.5 ?
C7 C71 H71B 109.5 ?
H71A C71 H71B 109.5 ?
C7 C71 H71C 109.5 ?
H71A C71 H71C 109.5 ?
H71B C71 H71C 109.5 ?
C7 C72 H72A 109.5 ?
C7 C72 H72B 109.5 ?
H72A C72 H72B 109.5 ?
C7 C72 H72C 109.5 ?
H72A C72 H72C 109.5 ?
H72B C72 H72C 109.5 ?
C82 C8 C6 110.80(11) ?
C82 C8 C81 111.64(14) ?
C6 C8 C81 111.15(12) ?
C82 C8 H8 107.7 ?
C6 C8 H8 107.7 ?
C81 C8 H8 107.7 ?
C8 C81 H81A 109.5 ?
C8 C81 H81B 109.5 ?
H81A C81 H81B 109.5 ?
C8 C81 H81C 109.5 ?
H81A C81 H81C 109.5 ?
H81B C81 H81C 109.5 ?
C8 C82 H82A 109.5 ?
C8 C82 H82B 109.5 ?
H82A C82 H82B 109.5 ?
C8 C82 H82C 109.5 ?
H82A C82 H82C 109.5 ?
H82B C82 H82C 109.5 ?
N1 C9 C11 122.17(13) y
N1 C9 C10 119.10(13) y
C11 C9 C10 118.73(13) y
C9 C10 H10A 109.5 ?
C9 C10 H10B 109.5 ?
H10A C10 H10B 109.5 ?
C9 C10 H10C 109.5 ?
H10A C10 H10C 109.5 ?
H10B C10 H10C 109.5 ?
C9 C11 H11A 109.5 ?
C9 C11 H11B 109.5 ?
H11A C11 H11B 109.5 ?
C9 C11 H11C 109.5 ?
H11A C11 H11C 109.5 ?
H11B C11 H11C 109.5 ?

loop_
_geom_bond_atom_site_label_1
_geom_bond_atom_site_label_2
_geom_bond_site_symmetry_2
_geom_bond_distance
_geom_bond_publ_flag
N1 C9 . 1.2900(18) y
N1 C1 . 1.4521(17) y
N1 H1 . 0.85(2) ?
C1 C6 . 1.4003(18) ?
C1 C2 . 1.4047(19) ?
C2 C3 . 1.3942(19) ?
C2 C7 . 1.5221(19) ?
C3 C4 . 1.386(2) ?
C3 H3 . 0.9500 ?
C4 C5 . 1.387(2) ?
C4 H4 . 0.9500 ?
C5 C6 . 1.3969(19) ?
C5 H5 . 0.9500 ?
C6 C8 . 1.5258(18) ?
C7 C71 . 1.529(2) ?
C7 C72 . 1.533(2) ?
C7 H7 . 1.0000 ?
C71 H71A . 0.9800 ?
C71 H71B . 0.9800 ?
C71 H71C . 0.9800 ?
C72 H72A . 0.9800 ?
C72 H72B . 0.9800 ?
C72 H72C . 0.9800 ?
C8 C82 . 1.526(2) ?
C8 C81 . 1.526(2) ?
C8 H8 . 1.0000 ?
C81 H81A . 0.9800 ?
C81 H81B . 0.9800 ?
C81 H81C . 0.9800 ?
C82 H82A . 0.9800 ?
C82 H82B . 0.9800 ?
C82 H82C . 0.9800 ?
C9 C11 . 1.482(2) y
C9 C10 . 1.4888(19) y
C10 H10A . 0.9800 ?
C10 H10B . 0.9800 ?
C10 H10C . 0.9800 ?
C11 H11A . 0.9800 ?
C11 H11B . 0.9800 ?
C11 H11C . 0.9800 ?

loop_
_geom_hbond_atom_site_label_D
_geom_hbond_atom_site_label_H
_geom_hbond_atom_site_label_A
_geom_hbond_site_symmetry_A
_geom_hbond_distance_DH
_geom_hbond_distance_HA
_geom_hbond_distance_DA
_geom_hbond_angle_DHA
N1 H1 Br1 . 0.85(2) 2.35(2) 3.1957(12) 177(2)
C10 H10C Br1 . 0.98 3.09 3.9088(16) 143
C7 H7 Br1 3_565 1.00 3.12 3.8356(14) 130
C8 H8 Br1 4_566 1.00 3.05 3.9015(13) 144
C10 H10B Br1 4_566 0.98 3.03 3.6806(15) 125
C11 H11A Br1 4_566 0.98 2.99 3.7391(16) 134
C11 H11B Br1 2 0.98 3.08 4.0109(15) 159

loop_
_geom_torsion_atom_site_label_1
_geom_torsion_atom_site_label_2
_geom_torsion_atom_site_label_3
_geom_torsion_atom_site_label_4
_geom_torsion
C9 N1 C1 C6 100.26(16)
C9 N1 C1 C2 -83.64(17)
C6 C1 C2 C3 -0.18(19)
N1 C1 C2 C3 -176.11(12)
C6 C1 C2 C7 176.63(12)
N1 C1 C2 C7 0.70(19)
C1 C2 C3 C4 0.6(2)
C7 C2 C3 C4 -176.27(13)
C2 C3 C4 C5 -0.7(2)
C3 C4 C5 C6 0.2(2)
C4 C5 C6 C1 0.2(2)
C4 C5 C6 C8 -179.90(12)
C2 C1 C6 C5 -0.24(19)
N1 C1 C6 C5 175.64(12)
C2 C1 C6 C8 179.89(12)
N1 C1 C6 C8 -4.22(18)
C3 C2 C7 C71 -52.92(17)
C1 C2 C7 C71 130.36(14)
C3 C2 C7 C72 70.53(16)
C1 C2 C7 C72 -106.19(15)
C5 C6 C8 C82 -73.39(17)
C1 C6 C8 C82 106.46(15)
C5 C6 C8 C81 51.35(18)
C1 C6 C8 C81 -128.79(14)
C1 N1 C9 C11 -5.0(2)
C1 N1 C9 C10 174.76(13)

loop_
_cod_related_entry_id
_cod_related_entry_database
_cod_related_entry_code
1 ChemSpider 21131573
